data_1571308
loop_
_publ_author_name
'Chaturvedi, Atul K.'
'Shukla, Rahul K.'
'Volla, Chandra M. R.'

_publ_section_title
;
 Rh(iii)-catalyzed sp<sup>3</sup>/sp<sup>2</sup>-C-H heteroarylations
 <i>via</i> cascade C-H activation and cyclization.
;
_journal_issue 17
_journal_name_full 'Chemical science'
_journal_page_first 6544
_journal_page_last 6551
_journal_paper_doi 10.1039/d3sc06955a
_journal_volume 15
_journal_year 2024
_chemical_formula_moiety 'C32 H26 N2 O3 S'
_chemical_formula_sum 'C32 H26 N2 O3 S'
_chemical_formula_weight 518.61
_space_group_crystal_system monoclinic
_space_group_IT_number 14
_space_group_name_Hall '-P 2yn'
_space_group_name_H-M_alt 'P 1 21/n 1'
_atom_sites_solution_hydrogens geom
_atom_sites_solution_primary dual
_audit_block_doi 10.5517/ccdc.csd.cc2fv48q
_audit_creation_date 2022-11-17
_audit_creation_method
;
Olex2 1.3-ac4
(compiled 2019.04.23 svn.r3594 for Rigaku Oxford Diffraction, GUI svn.r5739)
;
_audit_update_record
;
2023-04-27 deposited with the CCDC.	2024-03-27 downloaded from the CCDC.
;
_cell_angle_alpha 90
_cell_angle_beta 92.719(4)
_cell_angle_gamma 90
_cell_formula_units_Z 4
_cell_length_a 13.8270(8)
_cell_length_b 11.0385(5)
_cell_length_c 16.8969(7)
_cell_measurement_reflns_used 6159
_cell_measurement_temperature 150
_cell_measurement_theta_max 31.0100
_cell_measurement_theta_min 1.9700
_cell_volume 2576.1(2)
_computing_cell_refinement 'CrysAlisPro 1.171.39.46 (Rigaku OD, 2018)'
_computing_data_collection 'CrysAlisPro 1.171.39.46 (Rigaku OD, 2018)'
_computing_data_reduction 'CrysAlisPro 1.171.39.46 (Rigaku OD, 2018)'
_computing_molecular_graphics 'Olex2 (Dolomanov et al., 2009)'
_computing_publication_material 'Olex2 (Dolomanov et al., 2009)'
_computing_structure_refinement 'ShelXL (Sheldrick, 2015)'
_computing_structure_solution 'ShelXT (Sheldrick, 2015)'
_diffrn_ambient_temperature 150
_diffrn_detector 'CCD plate'
_diffrn_measured_fraction_theta_full 0.998
_diffrn_measured_fraction_theta_max 0.998
_diffrn_measurement_details
;
List of Runs (angles in degrees, time in seconds):

  # Type    Start    End  Width  t~exp~   \w     \q     \k     \f   Frames
#--------------------------------------------------------------------------
  1  \w    -84.00  44.00   1.00    8.00    --  -20.00   0.00-108.00  128
  2  \w   -108.00  -4.00   1.00    8.00    --  -20.00 -72.00 108.00  104
  3  \w   -110.00-102.00   1.00    8.00    --  -20.00   0.00-180.00    8
;
_diffrn_measurement_device 'abstract diffractometer'
_diffrn_measurement_device_type 'dtrek-CrysAlisPro-abstract goniometer imported rigaku-d*trek images'
_diffrn_measurement_method '\w scans'
_diffrn_orient_matrix_type 'CrysAlisPro convention (1999,Acta A55,543-557)'
_diffrn_orient_matrix_UB_11 -0.0250375000
_diffrn_orient_matrix_UB_12 0.0331461000
_diffrn_orient_matrix_UB_13 0.0286040000
_diffrn_orient_matrix_UB_21 -0.0446147000
_diffrn_orient_matrix_UB_22 -0.0133845000
_diffrn_orient_matrix_UB_23 -0.0205942000
_diffrn_orient_matrix_UB_31 -0.0043860000
_diffrn_orient_matrix_UB_32 -0.0534022000
_diffrn_orient_matrix_UB_33 0.0228935000
_diffrn_radiation_monochromator graphite
_diffrn_radiation_probe x-ray
_diffrn_radiation_type 'Mo K\a'
_diffrn_radiation_wavelength 0.71073
_diffrn_reflns_av_R_equivalents 0.0653
_diffrn_reflns_av_unetI/netI 0.0822
_diffrn_reflns_Laue_measured_fraction_full 0.998
_diffrn_reflns_Laue_measured_fraction_max 0.998
_diffrn_reflns_limit_h_max 16
_diffrn_reflns_limit_h_min -11
_diffrn_reflns_limit_k_max 13
_diffrn_reflns_limit_k_min -12
_diffrn_reflns_limit_l_max 18
_diffrn_reflns_limit_l_min -20
_diffrn_reflns_number 11297
_diffrn_reflns_point_group_measured_fraction_full 0.998
_diffrn_reflns_point_group_measured_fraction_max 0.998
_diffrn_reflns_theta_full 25.000
_diffrn_reflns_theta_max 25.000
_diffrn_reflns_theta_min 2.413
_diffrn_source 'fine-focus sealed X-ray tube'
_diffrn_source_type 'Enhance (Mo) X-ray Source'
_exptl_absorpt_coefficient_mu 0.163
_exptl_absorpt_correction_T_max 1.00000
_exptl_absorpt_correction_T_min 0.63960
_exptl_absorpt_correction_type multi-scan
_exptl_absorpt_process_details
;
CrysAlisPro 1.171.39.46 (Rigaku Oxford Diffraction, 2018)
Empirical absorption correction using spherical harmonics,
 implemented in SCALE3 ABSPACK scaling algorithm.
;
_exptl_crystal_colour colourless
_exptl_crystal_colour_primary colourless
_exptl_crystal_density_diffrn 1.337
_exptl_crystal_description block
_exptl_crystal_F_000 1088
_exptl_crystal_size_max 0.2
_exptl_crystal_size_mid 0.12
_exptl_crystal_size_min 0.089
_refine_diff_density_max 0.505
_refine_diff_density_min -0.694
_refine_diff_density_rms 0.158
_refine_ls_extinction_method none
_refine_ls_goodness_of_fit_ref 1.021
_refine_ls_hydrogen_treatment constr
_refine_ls_matrix_type full
_refine_ls_number_parameters 346
_refine_ls_number_reflns 4521
_refine_ls_number_restraints 0
_refine_ls_restrained_S_all 1.021
_refine_ls_R_factor_all 0.0734
_refine_ls_R_factor_gt 0.0494
_refine_ls_shift/su_max 0.000
_refine_ls_shift/su_mean 0.000
_refine_ls_structure_factor_coef Fsqd
_refine_ls_weighting_details 'w=1/[\s^2^(Fo^2^)+(0.0496P)^2^+1.1446P] where P=(Fo^2^+2Fc^2^)/3'
_refine_ls_weighting_scheme calc
_refine_ls_wR_factor_gt 0.1101
_refine_ls_wR_factor_ref 0.1260
_reflns_Friedel_coverage 0.000
_reflns_number_gt 3433
_reflns_number_total 4521
_reflns_threshold_expression 'I > 2\s(I)'
_cod_data_source_file d3sc06955a2.cif
_cod_data_source_block cmrv-at-80_mo
_cod_depositor_comments 'Adding full bibliography for 1571308--1571309.cif.'
_cod_database_code 1571308
_shelx_shelxl_version_number 2018/3
_shelx_space_group_comment
;
The symmetry employed for this shelxl refinement is uniquely defined
by the following loop, which should always be used as a source of
symmetry information in preference to the above space-group names.
They are only intended as comments.
;
_shelx_estimated_absorpt_t_max 0.986
_shelx_estimated_absorpt_t_min 0.968
_reflns_odcompleteness_completeness 88.90
_reflns_odcompleteness_iscentric 1
_reflns_odcompleteness_theta 31.12
_olex2_refinement_description
;
1. Fixed Uiso
 At 1.2 times of:
  All C(H) groups
 At 1.5 times of:
  All C(H,H,H) groups
2.a Aromatic/amide H refined with riding coordinates:
 C009(H009), C00A(H00A), C00B(H00B), C00E(H00E), C00G(H00G), C00L(H00L),
 C00M(H00M), C00O(H00O), C00P(H00P), C00Q(H00Q), C00S(H00S), C00U(H00U),
 C00V(H00V), C00W(H00W), C00X(H00X), C00Y(H00Y), C2(H2)
2.b Idealised Me refined as rotating group:
 C00J(H00C,H00D,H00F), C00Z(H00H,H00I,H00J), C1AA(H1AA,H1AB,H1AC)
;
_olex2_submission_special_instructions 'No special instructions were received'
_oxdiff_exptl_absorpt_empirical_details
;
Empirical correction (ABSPACK) includes:
- Absorption correction using spherical harmonics
- Frame scaling
- Detector area scaling
;
_oxdiff_exptl_absorpt_empirical_full_max 1.404
_oxdiff_exptl_absorpt_empirical_full_min 0.660

loop_
_space_group_symop_operation_xyz
'x, y, z'
'-x+1/2, y+1/2, -z+1/2'
'-x, -y, -z'
'x-1/2, -y-1/2, z-1/2'

loop_
_atom_site_label
_atom_site_type_symbol
_atom_site_fract_x
_atom_site_fract_y
_atom_site_fract_z
_atom_site_U_iso_or_equiv
_atom_site_adp_type
_atom_site_occupancy
_atom_site_site_symmetry_order
_atom_site_calc_flag
_atom_site_refinement_flags_posn
_atom_site_refinement_flags_adp
_atom_site_refinement_flags_occupancy
_atom_site_disorder_assembly
_atom_site_disorder_group
S01 S 0.83499(5) 0.78783(5) 0.43898(3) 0.02288(18) Uani 1 1 d . . . . .
O002 O 0.62493(12) 0.50113(14) 0.59315(9) 0.0243(4) Uani 1 1 d . . . . .
O003 O 0.90773(13) 0.70028(15) 0.42256(9) 0.0284(4) Uani 1 1 d . . . . .
O004 O 0.79728(13) 0.86553(15) 0.37680(9) 0.0301(4) Uani 1 1 d . . . . .
N005 N 0.72568(15) 0.73844(17) 0.65014(10) 0.0226(5) Uani 1 1 d . . . . .
C006 C 0.81341(18) 0.6809(2) 0.64937(12) 0.0206(5) Uani 1 1 d . . . . .
C007 C 0.83095(17) 0.6047(2) 0.58329(12) 0.0190(5) Uani 1 1 d . . . . .
C008 C 0.64832(18) 0.5829(2) 0.55003(13) 0.0207(5) Uani 1 1 d . . . . .
C009 C 0.77713(18) 0.2743(2) 0.43768(13) 0.0241(6) Uani 1 1 d . . . . .
H009 H 0.792653 0.196303 0.458308 0.029 Uiso 1 1 calc R . . . .
C00A C 0.91900(18) 0.5495(2) 0.58003(13) 0.0234(6) Uani 1 1 d . . . . .
H00A H 0.930718 0.497802 0.536583 0.028 Uiso 1 1 calc R . . . .
C00B C 0.77959(17) 0.3728(2) 0.48842(13) 0.0217(5) Uani 1 1 d . . . . .
H00B H 0.795363 0.361100 0.543223 0.026 Uiso 1 1 calc R . . . .
C00C C 0.58739(18) 0.6777(2) 0.51322(12) 0.0208(5) Uani 1 1 d . . . . .
C00D C 0.64412(18) 0.7547(2) 0.46907(13) 0.0212(5) Uani 1 1 d . . . . .
C00E C 0.73219(19) 0.4026(2) 0.32918(13) 0.0249(6) Uani 1 1 d . . . . .
H00E H 0.715883 0.413854 0.274431 0.030 Uiso 1 1 calc R . . . .
C00F C 0.75265(18) 0.2864(2) 0.35762(14) 0.0262(6) Uani 1 1 d . . . . .
C00G C 0.8659(2) 0.7786(2) 0.77210(14) 0.0292(6) Uani 1 1 d . . . . .
H00G H 0.912592 0.792889 0.814114 0.035 Uiso 1 1 calc R . . . .
C00H C 0.87820(18) 0.8793(2) 0.51843(13) 0.0223(5) Uani 1 1 d . . . . .
C00I C 0.88743(18) 0.6989(2) 0.70950(13) 0.0235(6) Uani 1 1 d . . . . .
C00J C 0.7475(2) 0.1786(2) 0.30260(15) 0.0413(7) Uani 1 1 d . . . . .
H00C H 0.802432 0.180670 0.268047 0.062 Uiso 1 1 calc GR . . . .
H00D H 0.686848 0.181408 0.270197 0.062 Uiso 1 1 calc GR . . . .
H00F H 0.749870 0.103787 0.333842 0.062 Uiso 1 1 calc GR . . . .
C00K C 0.75918(17) 0.4886(2) 0.45990(12) 0.0195(5) Uani 1 1 d . . . . .
C00L C 0.48904(19) 0.6986(2) 0.52039(14) 0.0282(6) Uani 1 1 d . . . . .
H00L H 0.450959 0.645317 0.550205 0.034 Uiso 1 1 calc R . . . .
C00M C 0.99353(19) 0.5670(2) 0.63945(14) 0.0269(6) Uani 1 1 d . . . . .
H00M H 1.054302 0.527929 0.635400 0.032 Uiso 1 1 calc R . . . .
N00N N 0.74133(14) 0.71285(16) 0.47143(10) 0.0193(4) Uani 1 1 d . . . . .
C00O C 0.81681(19) 0.9666(2) 0.54894(14) 0.0281(6) Uani 1 1 d . . . . .
H00O H 0.753493 0.978749 0.525997 0.034 Uiso 1 1 calc R . . . .
C00P C 0.97052(18) 0.8628(2) 0.55046(13) 0.0252(6) Uani 1 1 d . . . . .
H00P H 1.011956 0.803811 0.529053 0.030 Uiso 1 1 calc R . . . .
C00Q C 0.4479(2) 0.7993(2) 0.48293(15) 0.0341(7) Uani 1 1 d . . . . .
H00Q H 0.380900 0.815997 0.487047 0.041 Uiso 1 1 calc R . . . .
C00R C 0.70881(19) 0.8133(2) 0.70888(13) 0.0264(6) Uani 1 1 d . . . . .
C00S C 0.97744(19) 0.6404(2) 0.70260(13) 0.0280(6) Uani 1 1 d . . . . .
H00S H 1.027450 0.652250 0.742356 0.034 Uiso 1 1 calc R . . . .
C00U C 0.60302(19) 0.8553(2) 0.43118(14) 0.0280(6) Uani 1 1 d . . . . .
H00U H 0.640730 0.908176 0.400775 0.034 Uiso 1 1 calc R . . . .
C00V C 0.8502(2) 1.0350(2) 0.61323(15) 0.0329(6) Uani 1 1 d . . . . .
H00V H 0.808896 1.094246 0.634475 0.040 Uiso 1 1 calc R . . . .
C00W C 0.7783(2) 0.8345(2) 0.77185(14) 0.0316(6) Uani 1 1 d . . . . .
H00W H 0.763607 0.887646 0.813815 0.038 Uiso 1 1 calc R . . . .
C00X C 0.5052(2) 0.8757(2) 0.43927(15) 0.0343(7) Uani 1 1 d . . . . .
H00X H 0.476027 0.944380 0.414084 0.041 Uiso 1 1 calc R . . . .
C00Y C 1.0024(2) 0.9335(2) 0.61456(14) 0.0306(6) Uani 1 1 d . . . . .
H00Y H 1.066508 0.923090 0.636321 0.037 Uiso 1 1 calc R . . . .
C00Z C 0.6145(2) 0.8792(3) 0.70550(16) 0.0415(7) Uani 1 1 d . . . . .
H00H H 0.625513 0.964720 0.693309 0.062 Uiso 1 1 calc GR . . . .
H00I H 0.584697 0.872603 0.756807 0.062 Uiso 1 1 calc GR . . . .
H00J H 0.571295 0.843468 0.664156 0.062 Uiso 1 1 calc GR . . . .
C1 C 0.75164(18) 0.5967(2) 0.51691(12) 0.0187(5) Uani 1 1 d . . . . .
C2 C 0.73521(18) 0.5017(2) 0.37932(13) 0.0237(5) Uani 1 1 d . . . . .
H2 H 0.720710 0.579889 0.358494 0.028 Uiso 1 1 calc R . . . .
C0AA C 0.9427(2) 1.0189(2) 0.64744(14) 0.0301(6) Uani 1 1 d . . . . .
C1AA C 0.9765(2) 1.0914(3) 0.71929(16) 0.0474(8) Uani 1 1 d . . . . .
H1AA H 0.994395 1.173203 0.702863 0.071 Uiso 1 1 calc GR . . . .
H1AB H 1.032913 1.051661 0.745277 0.071 Uiso 1 1 calc GR . . . .
H1AC H 0.924272 1.096295 0.756360 0.071 Uiso 1 1 calc GR . . . .

loop_
_atom_site_aniso_label
_atom_site_aniso_U_11
_atom_site_aniso_U_22
_atom_site_aniso_U_33
_atom_site_aniso_U_23
_atom_site_aniso_U_13
_atom_site_aniso_U_12
S01 0.0304(4) 0.0194(3) 0.0190(3) 0.0015(2) 0.0033(3) -0.0035(3)
O002 0.0315(10) 0.0201(9) 0.0216(8) 0.0008(7) 0.0046(7) -0.0024(8)
O003 0.0323(11) 0.0261(10) 0.0277(9) -0.0027(7) 0.0103(8) -0.0002(8)
O004 0.0428(12) 0.0258(10) 0.0215(9) 0.0068(7) -0.0001(8) -0.0054(8)
N005 0.0314(13) 0.0176(10) 0.0188(10) -0.0002(8) 0.0014(9) 0.0000(9)
C006 0.0303(15) 0.0167(12) 0.0150(11) 0.0032(9) 0.0022(10) -0.0055(11)
C007 0.0236(14) 0.0164(12) 0.0173(11) -0.0004(9) 0.0031(10) -0.0036(10)
C008 0.0293(15) 0.0162(12) 0.0165(11) -0.0064(10) 0.0009(10) -0.0034(10)
C009 0.0295(15) 0.0164(12) 0.0264(13) 0.0009(10) 0.0009(11) 0.0013(11)
C00A 0.0274(15) 0.0213(13) 0.0217(12) 0.0009(10) 0.0040(10) -0.0007(11)
C00B 0.0257(14) 0.0217(13) 0.0177(11) 0.0013(10) 0.0020(10) -0.0013(11)
C00C 0.0252(14) 0.0203(12) 0.0168(11) -0.0022(10) -0.0013(10) -0.0016(11)
C00D 0.0283(14) 0.0182(12) 0.0168(11) -0.0037(10) -0.0036(10) -0.0008(11)
C00E 0.0327(15) 0.0262(14) 0.0156(12) -0.0025(10) -0.0025(10) -0.0002(11)
C00F 0.0289(15) 0.0225(13) 0.0272(13) -0.0065(11) 0.0012(11) -0.0008(11)
C00G 0.0382(17) 0.0318(15) 0.0172(12) 0.0010(11) -0.0040(11) -0.0113(13)
C00H 0.0290(15) 0.0159(12) 0.0220(12) 0.0048(10) 0.0027(10) -0.0058(11)
C00I 0.0305(15) 0.0247(13) 0.0152(12) 0.0049(10) 0.0002(10) -0.0076(11)
C00J 0.061(2) 0.0306(16) 0.0312(15) -0.0096(12) -0.0061(14) 0.0042(15)
C00K 0.0226(13) 0.0194(12) 0.0168(11) -0.0011(9) 0.0028(9) -0.0012(10)
C00L 0.0262(15) 0.0272(14) 0.0310(14) -0.0024(11) -0.0005(11) -0.0040(12)
C00M 0.0239(14) 0.0292(14) 0.0275(13) 0.0064(11) 0.0007(11) -0.0030(11)
N00N 0.0246(12) 0.0158(10) 0.0176(10) 0.0013(8) 0.0008(8) -0.0010(9)
C00O 0.0288(15) 0.0212(13) 0.0342(14) -0.0014(11) 0.0002(11) -0.0001(11)
C00P 0.0271(15) 0.0220(13) 0.0270(13) 0.0016(10) 0.0060(11) -0.0036(11)
C00Q 0.0234(15) 0.0343(16) 0.0441(16) -0.0017(13) -0.0049(12) 0.0051(12)
C00R 0.0370(16) 0.0196(13) 0.0227(13) -0.0001(10) 0.0034(11) -0.0006(11)
C00S 0.0288(16) 0.0318(15) 0.0227(13) 0.0073(11) -0.0059(11) -0.0093(12)
C00U 0.0332(16) 0.0221(14) 0.0280(13) 0.0032(11) -0.0052(11) -0.0030(12)
C00V 0.0371(17) 0.0264(14) 0.0360(15) -0.0090(12) 0.0092(12) -0.0056(12)
C00W 0.0499(19) 0.0251(14) 0.0201(13) -0.0046(11) 0.0037(12) -0.0057(13)
C00X 0.0377(18) 0.0256(14) 0.0384(15) 0.0014(12) -0.0095(13) 0.0066(13)
C00Y 0.0274(15) 0.0315(15) 0.0324(14) 0.0064(12) -0.0029(11) -0.0071(12)
C00Z 0.052(2) 0.0332(16) 0.0394(16) -0.0075(13) 0.0011(14) 0.0157(14)
C1 0.0259(14) 0.0143(12) 0.0159(11) 0.0004(9) 0.0016(10) -0.0010(10)
C2 0.0289(14) 0.0213(13) 0.0207(12) 0.0013(10) -0.0011(10) -0.0007(11)
C0AA 0.0330(16) 0.0294(15) 0.0282(14) -0.0037(11) 0.0042(11) -0.0116(12)
C1AA 0.048(2) 0.056(2) 0.0378(16) -0.0169(15) 0.0067(14) -0.0160(16)

loop_
_atom_type_symbol
_atom_type_description
_atom_type_scat_dispersion_real
_atom_type_scat_dispersion_imag
_atom_type_scat_source
C C 0.0033 0.0016 'International Tables Vol C Tables 4.2.6.8 and 6.1.1.4'
H H 0.0000 0.0000 'International Tables Vol C Tables 4.2.6.8 and 6.1.1.4'
N N 0.0061 0.0033 'International Tables Vol C Tables 4.2.6.8 and 6.1.1.4'
O O 0.0106 0.0060 'International Tables Vol C Tables 4.2.6.8 and 6.1.1.4'
S S 0.1246 0.1234 'International Tables Vol C Tables 4.2.6.8 and 6.1.1.4'

loop_
_geom_angle_atom_site_label_1
_geom_angle_atom_site_label_2
_geom_angle_atom_site_label_3
_geom_angle
_geom_angle_site_symmetry_1
_geom_angle_site_symmetry_3
_geom_angle_publ_flag
O003 S01 O004 119.73(10) . . ?
O003 S01 C00H 108.59(11) . . ?
O003 S01 N00N 107.16(10) . . ?
O004 S01 C00H 108.27(11) . . ?
O004 S01 N00N 106.20(10) . . ?
N00N S01 C00H 106.09(10) . . ?
C00R N005 C006 119.0(2) . . ?
N005 C006 C007 117.6(2) . . ?
N005 C006 C00I 122.4(2) . . ?
C00I C006 C007 119.9(2) . . ?
C006 C007 C1 117.6(2) . . ?
C00A C007 C006 118.6(2) . . ?
C00A C007 C1 123.6(2) . . ?
O002 C008 C00C 128.5(2) . . ?
O002 C008 C1 124.1(2) . . ?
C00C C008 C1 107.18(19) . . ?
C00B C009 H009 119.1 . . ?
C00B C009 C00F 121.8(2) . . ?
C00F C009 H009 119.1 . . ?
C007 C00A H00A 119.0 . . ?
C007 C00A C00M 122.1(2) . . ?
C00M C00A H00A 119.0 . . ?
C009 C00B H00B 119.7 . . ?
C009 C00B C00K 120.6(2) . . ?
C00K C00B H00B 119.7 . . ?
C00D C00C C008 109.6(2) . . ?
C00L C00C C008 128.9(2) . . ?
C00L C00C C00D 121.5(2) . . ?
C00C C00D N00N 109.99(19) . . ?
C00U C00D C00C 120.3(2) . . ?
C00U C00D N00N 129.7(2) . . ?
C00F C00E H00E 119.4 . . ?
C2 C00E H00E 119.4 . . ?
C2 C00E C00F 121.1(2) . . ?
C009 C00F C00E 117.5(2) . . ?
C009 C00F C00J 121.8(2) . . ?
C00E C00F C00J 120.7(2) . . ?
C00I C00G H00G 120.1 . . ?
C00W C00G H00G 120.1 . . ?
C00W C00G C00I 119.9(2) . . ?
C00O C00H S01 119.09(19) . . ?
C00P C00H S01 119.92(19) . . ?
C00P C00H C00O 121.0(2) . . ?
C00G C00I C006 116.8(2) . . ?
C00S C00I C006 119.0(2) . . ?
C00S C00I C00G 124.2(2) . . ?
C00F C00J H00C 109.5 . . ?
C00F C00J H00D 109.5 . . ?
C00F C00J H00F 109.5 . . ?
H00C C00J H00D 109.5 . . ?
H00C C00J H00F 109.5 . . ?
H00D C00J H00F 109.5 . . ?
C00B C00K C1 120.94(19) . . ?
C00B C00K C2 118.0(2) . . ?
C2 C00K C1 120.7(2) . . ?
C00C C00L H00L 120.8 . . ?
C00Q C00L C00C 118.4(2) . . ?
C00Q C00L H00L 120.8 . . ?
C00A C00M H00M 120.2 . . ?
C00S C00M C00A 119.6(2) . . ?
C00S C00M H00M 120.2 . . ?
C00D N00N S01 125.68(16) . . ?
C00D N00N C1 111.09(18) . . ?
C1 N00N S01 122.82(16) . . ?
C00H C00O H00O 120.7 . . ?
C00V C00O C00H 118.6(2) . . ?
C00V C00O H00O 120.7 . . ?
C00H C00P H00P 120.4 . . ?
C00H C00P C00Y 119.1(2) . . ?
C00Y C00P H00P 120.4 . . ?
C00L C00Q H00Q 120.2 . . ?
C00L C00Q C00X 119.7(3) . . ?
C00X C00Q H00Q 120.2 . . ?
N005 C00R C00W 122.0(2) . . ?
N005 C00R C00Z 117.5(2) . . ?
C00W C00R C00Z 120.5(2) . . ?
C00I C00S H00S 119.6 . . ?
C00M C00S C00I 120.8(2) . . ?
C00M C00S H00S 119.6 . . ?
C00D C00U H00U 121.2 . . ?
C00X C00U C00D 117.7(2) . . ?
C00X C00U H00U 121.2 . . ?
C00O C00V H00V 119.2 . . ?
C00O C00V C0AA 121.6(2) . . ?
C0AA C00V H00V 119.2 . . ?
C00G C00W C00R 120.0(2) . . ?
C00G C00W H00W 120.0 . . ?
C00R C00W H00W 120.0 . . ?
C00Q C00X H00X 118.8 . . ?
C00U C00X C00Q 122.5(2) . . ?
C00U C00X H00X 118.8 . . ?
C00P C00Y H00Y 119.3 . . ?
C0AA C00Y C00P 121.4(3) . . ?
C0AA C00Y H00Y 119.3 . . ?
C00R C00Z H00H 109.5 . . ?
C00R C00Z H00I 109.5 . . ?
C00R C00Z H00J 109.5 . . ?
H00H C00Z H00I 109.5 . . ?
H00H C00Z H00J 109.5 . . ?
H00I C00Z H00J 109.5 . . ?
C007 C1 C008 112.15(17) . . ?
C007 C1 C00K 115.77(19) . . ?
C00K C1 C008 103.79(18) . . ?
N00N C1 C007 111.91(18) . . ?
N00N C1 C008 101.54(18) . . ?
N00N C1 C00K 110.47(17) . . ?
C00E C2 C00K 121.0(2) . . ?
C00E C2 H2 119.5 . . ?
C00K C2 H2 119.5 . . ?
C00V C0AA C1AA 120.8(2) . . ?
C00Y C0AA C00V 118.3(2) . . ?
C00Y C0AA C1AA 120.9(3) . . ?
C0AA C1AA H1AA 109.5 . . ?
C0AA C1AA H1AB 109.5 . . ?
C0AA C1AA H1AC 109.5 . . ?
H1AA C1AA H1AB 109.5 . . ?
H1AA C1AA H1AC 109.5 . . ?
H1AB C1AA H1AC 109.5 . . ?

loop_
_geom_bond_atom_site_label_1
_geom_bond_atom_site_label_2
_geom_bond_distance
_geom_bond_site_symmetry_2
_geom_bond_publ_flag
S01 O003 1.4313(17) . ?
S01 O004 1.4350(17) . ?
S01 C00H 1.762(2) . ?
S01 N00N 1.6524(19) . ?
O002 C008 1.214(3) . ?
N005 C006 1.370(3) . ?
N005 C00R 1.321(3) . ?
C006 C007 1.428(3) . ?
C006 C00I 1.422(3) . ?
C007 C00A 1.365(3) . ?
C007 C1 1.534(3) . ?
C008 C00C 1.464(3) . ?
C008 C1 1.566(3) . ?
C009 H009 0.9500 . ?
C009 C00B 1.383(3) . ?
C009 C00F 1.385(3) . ?
C00A H00A 0.9500 . ?
C00A C00M 1.417(3) . ?
C00B H00B 0.9500 . ?
C00B C00K 1.391(3) . ?
C00C C00D 1.396(3) . ?
C00C C00L 1.390(3) . ?
C00D N00N 1.420(3) . ?
C00D C00U 1.389(3) . ?
C00E H00E 0.9500 . ?
C00E C00F 1.393(3) . ?
C00E C2 1.383(3) . ?
C00F C00J 1.510(3) . ?
C00G H00G 0.9500 . ?
C00G C00I 1.418(3) . ?
C00G C00W 1.359(4) . ?
C00H C00O 1.399(3) . ?
C00H C00P 1.375(3) . ?
C00I C00S 1.412(4) . ?
C00J H00C 0.9800 . ?
C00J H00D 0.9800 . ?
C00J H00F 0.9800 . ?
C00K C1 1.540(3) . ?
C00K C2 1.393(3) . ?
C00L H00L 0.9500 . ?
C00L C00Q 1.387(3) . ?
C00M H00M 0.9500 . ?
C00M C00S 1.366(3) . ?
N00N C1 1.498(3) . ?
C00O H00O 0.9500 . ?
C00O C00V 1.384(3) . ?
C00P H00P 0.9500 . ?
C00P C00Y 1.390(3) . ?
C00Q H00Q 0.9500 . ?
C00Q C00X 1.392(4) . ?
C00R C00W 1.419(3) . ?
C00R C00Z 1.492(4) . ?
C00S H00S 0.9500 . ?
C00U H00U 0.9500 . ?
C00U C00X 1.385(4) . ?
C00V H00V 0.9500 . ?
C00V C0AA 1.389(4) . ?
C00W H00W 0.9500 . ?
C00X H00X 0.9500 . ?
C00Y H00Y 0.9500 . ?
C00Y C0AA 1.387(4) . ?
C00Z H00H 0.9800 . ?
C00Z H00I 0.9800 . ?
C00Z H00J 0.9800 . ?
C2 H2 0.9500 . ?
C0AA C1AA 1.510(3) . ?
C1AA H1AA 0.9800 . ?
C1AA H1AB 0.9800 . ?
C1AA H1AC 0.9800 . ?
